data_7115024
loop_
_publ_author_name
'Citeau, H\'el\`ene'
'Kirschbaum, Kristin'
'Conrad, Olaf'
'Giolando, Dean M.'

_publ_section_title
;
 A novel cage organotellurate(iv) macrocyclic host encapsulating a bromide
 anion guest: [Li(THF)4][{(PriTe)12O16Br4{Li(THF)Br}4}Br]&#x00B7;2THF
;
_journal_issue 19
_journal_name_full 'Chemical Communications'
_journal_page_first 2006
_journal_paper_doi 10.1039/b107147p
_journal_year 2001
_chemical_formula_sum 'C76 H140 Br9 Li5 O26 Te12'
_chemical_formula_weight 3754.97
_chemical_name_systematic
; 
? 
;
_space_group_IT_number 4
_symmetry_space_group_name_Hall 'P 2yb'
_symmetry_space_group_name_H-M 'P 1 21 1'
_atom_sites_solution_hydrogens geom
_atom_sites_solution_primary direct
_atom_sites_solution_secondary difmap
_audit_creation_method SHELXL-97
_cell_angle_alpha 90.00
_cell_angle_beta 116.5720(10)
_cell_angle_gamma 90.00
_cell_formula_units_Z 2
_cell_length_a 15.1957(4)
_cell_length_b 27.6216(8)
_cell_length_c 16.0219(3)
_cell_measurement_temperature 140(2)
_cell_volume 6014.5(3)
_computing_structure_refinement 'SHELXL-97 (Sheldrick, 1997)'
_computing_structure_solution 'SHELXS-97 (Sheldrick, 1990)'
_diffrn_ambient_temperature 140(2)
_diffrn_measured_fraction_theta_full 0.912
_diffrn_measured_fraction_theta_max 0.912
_diffrn_radiation_monochromator graphite
_diffrn_radiation_source 'fine-focus sealed tube'
_diffrn_radiation_type MoK\a
_diffrn_radiation_wavelength 0.71073
_diffrn_reflns_av_R_equivalents 0.0406
_diffrn_reflns_av_sigmaI/netI 0.0794
_diffrn_reflns_limit_h_max 20
_diffrn_reflns_limit_h_min -20
_diffrn_reflns_limit_k_max 38
_diffrn_reflns_limit_k_min -33
_diffrn_reflns_limit_l_max 16
_diffrn_reflns_limit_l_min -22
_diffrn_reflns_number 43781
_diffrn_reflns_theta_full 29.92
_diffrn_reflns_theta_max 29.92
_diffrn_reflns_theta_min 2.55
_exptl_absorpt_coefficient_mu 5.910
_exptl_crystal_density_diffrn 2.073
_exptl_crystal_density_method 'not measured'
_exptl_crystal_F_000 3516
_refine_diff_density_max 1.437
_refine_diff_density_min -0.935
_refine_diff_density_rms 0.178
_refine_ls_abs_structure_details 'Flack H D (1983), Acta Cryst. A39, 876-881'
_refine_ls_abs_structure_Flack 0.028(6)
_refine_ls_extinction_method none
_refine_ls_goodness_of_fit_ref 0.970
_refine_ls_hydrogen_treatment mixed
_refine_ls_matrix_type full
_refine_ls_number_parameters 1141
_refine_ls_number_reflns 28382
_refine_ls_number_restraints 1
_refine_ls_restrained_S_all 0.970
_refine_ls_R_factor_all 0.0629
_refine_ls_R_factor_gt 0.0422
_refine_ls_shift/su_max 0.054
_refine_ls_shift/su_mean 0.007
_refine_ls_structure_factor_coef Fsqd
_refine_ls_weighting_details 'calc w=1/[\s^2^(Fo^2^)+(0.0333P)^2^+0.0000P] where P=(Fo^2^+2Fc^2^)/3'
_refine_ls_weighting_scheme calc
_refine_ls_wR_factor_gt 0.0748
_refine_ls_wR_factor_ref 0.0799
_reflns_number_gt 22614
_reflns_number_total 28382
_reflns_threshold_expression >2sigma(I)
_cod_data_source_file b107147p.txt
_cod_data_source_block kk
_cod_database_code 7115024

loop_
_symmetry_equiv_pos_as_xyz
'x, y, z'
'-x, y+1/2, -z'

loop_
_atom_site_label
_atom_site_type_symbol
_atom_site_fract_x
_atom_site_fract_y
_atom_site_fract_z
_atom_site_U_iso_or_equiv
_atom_site_adp_type
_atom_site_occupancy
_atom_site_symmetry_multiplicity
_atom_site_calc_flag
_atom_site_refinement_flags
_atom_site_disorder_assembly
_atom_site_disorder_group
Te1 Te 0.85225(4) 0.194410(18) 1.04795(4) 0.01697(11) Uani 1 1 d . . .
Te2 Te 0.99186(4) 0.111747(19) 1.03555(4) 0.01605(11) Uani 1 1 d . . .
Te3 Te 0.91703(4) 0.030802(19) 0.85919(4) 0.01718(11) Uani 1 1 d . . .
Te4 Te 0.94110(4) 0.007482(19) 1.18726(4) 0.01681(11) Uani 1 1 d . . .
Te5 Te 0.87078(4) -0.065819(18) 0.99988(4) 0.01711(11) Uani 1 1 d . . .
Te6 Te 0.67966(4) 0.065950(19) 0.75149(4) 0.01745(11) Uani 1 1 d . . .
Te7 Te 0.62814(4) -0.041813(18) 0.90313(4) 0.01708(11) Uani 1 1 d . . .
Te8 Te 0.53653(4) 0.027010(19) 1.00247(4) 0.01687(11) Uani 1 1 d . . .
Te9 Te 0.48882(4) 0.147316(19) 0.95093(4) 0.01910(11) Uani 1 1 d . . .
Te10 Te 0.59955(4) 0.158971(19) 0.81283(4) 0.01873(11) Uani 1 1 d . . .
Te11 Te 0.72275(4) 0.179279(18) 1.16951(4) 0.01919(12) Uani 1 1 d . . .
Te12 Te 0.78651(4) 0.063502(19) 1.23530(4) 0.01731(11) Uani 1 1 d . . .
Br1 Br 1.13232(6) 0.08028(3) 1.25327(6) 0.02570(19) Uani 1 1 d . . .
Br2 Br 0.76028(6) 0.24836(3) 0.83925(6) 0.02716(19) Uani 1 1 d . B .
Br3 Br 0.61926(6) -0.01390(3) 1.21974(6) 0.02429(19) Uani 1 1 d . . .
Br4 Br 0.50478(6) -0.01772(3) 0.68054(6) 0.02623(19) Uani 1 1 d . . .
Br5 Br 1.07557(6) -0.02296(3) 1.02840(7) 0.0290(2) Uani 1 1 d . . .
Br6 Br 0.59733(7) 0.24810(3) 1.00222(7) 0.0329(2) Uani 1 1 d . . .
Br7 Br 0.52723(7) 0.13617(4) 1.15940(7) 0.0348(2) Uani 1 1 d . . .
Br8 Br 0.80915(7) -0.07016(4) 0.78569(6) 0.0325(2) Uani 1 1 d . . .
Br9 Br 0.75007(6) 0.07401(3) 0.99592(6) 0.02532(19) Uani 1 1 d . . .
O1 O 0.9595(4) 0.1535(2) 1.1297(4) 0.0186(12) Uani 1 1 d . . .
O2 O 0.9080(4) 0.16307(19) 0.9597(4) 0.0177(12) Uani 1 1 d . B .
O3 O 0.9873(4) 0.08968(19) 0.9073(4) 0.0187(12) Uani 1 1 d . . .
O4 O 0.8249(4) -0.00585(19) 1.2042(4) 0.0204(12) Uani 1 1 d . . .
O5 O 0.9170(4) -0.0626(2) 1.1324(4) 0.0227(13) Uani 1 1 d . . .
O6 O 0.7097(4) 0.1333(2) 0.7767(4) 0.0217(13) Uani 1 1 d . B .
O7 O 0.6250(4) -0.03498(18) 1.0224(4) 0.0159(11) Uani 1 1 d . . .
O8 O 0.5148(4) 0.0084(2) 0.8786(4) 0.0194(12) Uani 1 1 d . . .
O9 O 0.4398(4) 0.0822(2) 0.9230(4) 0.0240(13) Uani 1 1 d . . .
O10 O 0.5523(4) 0.0967(2) 0.7578(4) 0.0238(13) Uani 1 1 d . . .
O11 O 0.7447(4) -0.09055(19) 0.9787(4) 0.0193(12) Uani 1 1 d . . .
O12 O 0.9183(4) 0.07120(19) 1.2497(4) 0.0181(12) Uani 1 1 d . . .
O13 O 0.8183(4) 0.06261(19) 0.7519(4) 0.0182(12) Uani 1 1 d . . .
O14 O 0.4679(4) 0.1587(2) 0.8255(4) 0.0252(13) Uani 1 1 d . . .
O15 O 0.7984(4) 0.13703(19) 1.2716(4) 0.0235(13) Uani 1 1 d . . .
O16 O 0.8381(4) 0.2087(2) 1.1708(4) 0.0253(14) Uani 1 1 d . . .
O17 O 0.9951(12) 0.3681(8) 1.3223(13) 0.185(7) Uani 1 1 d . . .
O18 O 1.4018(9) 0.2515(4) 1.3915(7) 0.092(3) Uani 1 1 d . . .
O19 O 1.0580(4) 0.1725(2) 1.3633(4) 0.0376(17) Uani 1 1 d . . .
O20 O 0.9027(5) 0.1845(2) 0.7473(5) 0.0349(16) Uani 1 1 d . B .
O21 O 0.7408(5) -0.1217(2) 1.1858(5) 0.0387(17) Uani 1 1 d . . .
O22 O 0.5645(5) -0.0977(3) 0.4542(5) 0.0411(17) Uani 1 1 d . . .
O23 O 0.3865(5) -0.1130(3) 0.2546(5) 0.0403(17) Uani 1 1 d . . .
O24 O 0.3535(5) -0.1247(2) 0.4261(5) 0.0465(19) Uani 1 1 d . . .
O25 O 0.3939(5) -0.0182(2) 0.3538(5) 0.0367(16) Uani 1 1 d . . .
O26 O 0.3111(5) 0.0522(2) 0.7007(5) 0.0416(18) Uani 1 1 d . . .
C1 C 0.9365(6) 0.2603(3) 1.0752(6) 0.0218(18) Uani 1 1 d . . .
H1 H 0.9566 0.2654 1.0243 0.026 Uiso 1 1 calc R . .
C2 C 0.8695(7) 0.3023(3) 1.0734(7) 0.032(2) Uani 1 1 d . . .
H2A H 0.9059 0.3328 1.0851 0.048 Uiso 1 1 calc R . .
H2B H 0.8477 0.2972 1.1218 0.048 Uiso 1 1 calc R . .
H2C H 0.8121 0.3036 1.0121 0.048 Uiso 1 1 calc R . .
C3 C 1.0293(6) 0.2571(3) 1.1687(7) 0.030(2) Uani 1 1 d . . .
H3A H 1.0670 0.2872 1.1796 0.045 Uiso 1 1 calc R . .
H3B H 1.0698 0.2298 1.1672 0.045 Uiso 1 1 calc R . .
H3C H 1.0104 0.2522 1.2191 0.045 Uiso 1 1 calc R . .
C4 C 1.1287(6) 0.1473(3) 1.0649(6) 0.0239(19) Uani 1 1 d . . .
H4 H 1.1534 0.1628 1.1277 0.029 Uiso 1 1 calc R . .
C5 C 1.1142(7) 0.1869(3) 0.9939(6) 0.030(2) Uani 1 1 d . . .
H5A H 1.1775 0.2024 1.0090 0.045 Uiso 1 1 calc R . .
H5B H 1.0679 0.2110 0.9957 0.045 Uiso 1 1 calc R . .
H5C H 1.0879 0.1727 0.9314 0.045 Uiso 1 1 calc R . .
C6 C 1.2037(6) 0.1094(3) 1.0698(7) 0.032(2) Uani 1 1 d . . .
H6A H 1.2663 0.1254 1.0832 0.048 Uiso 1 1 calc R . .
H6B H 1.1794 0.0924 1.0099 0.048 Uiso 1 1 calc R . .
H6C H 1.2138 0.0861 1.1194 0.048 Uiso 1 1 calc R . .
C7 C 1.0023(6) 0.0063(3) 0.7890(5) 0.0211(18) Uani 1 1 d . . .
H7 H 1.0205 -0.0283 0.8069 0.025 Uiso 1 1 calc R . .
C8 C 1.0978(6) 0.0353(4) 0.8234(6) 0.036(2) Uani 1 1 d . . .
H8A H 1.1361 0.0240 0.7916 0.054 Uiso 1 1 calc R . .
H8B H 1.1363 0.0309 0.8909 0.054 Uiso 1 1 calc R . .
H8C H 1.0822 0.0697 0.8097 0.054 Uiso 1 1 calc R . .
C9 C 0.9422(6) 0.0082(4) 0.6834(6) 0.030(2) Uani 1 1 d . . .
H9A H 0.9825 -0.0031 0.6537 0.045 Uiso 1 1 calc R . .
H9B H 0.9210 0.0416 0.6641 0.045 Uiso 1 1 calc R . .
H9C H 0.8842 -0.0127 0.6645 0.045 Uiso 1 1 calc R . .
C10 C 1.0474(6) -0.0246(3) 1.3161(6) 0.026(2) Uani 1 1 d . . .
H10 H 1.0788 0.0021 1.3621 0.032 Uiso 1 1 calc R . .
C11 C 1.1267(6) -0.0490(4) 1.2986(7) 0.034(2) Uani 1 1 d . . .
H11A H 1.1753 -0.0637 1.3566 0.051 Uiso 1 1 calc R . .
H11B H 1.1591 -0.0250 1.2767 0.051 Uiso 1 1 calc R . .
H11C H 1.0971 -0.0742 1.2511 0.051 Uiso 1 1 calc R . .
C12 C 0.9988(7) -0.0588(3) 1.3565(7) 0.033(2) Uani 1 1 d . . .
H12A H 1.0488 -0.0727 1.4148 0.049 Uiso 1 1 calc R . .
H12B H 0.9659 -0.0849 1.3119 0.049 Uiso 1 1 calc R . .
H12C H 0.9502 -0.0411 1.3691 0.049 Uiso 1 1 calc R . .
C13 C 0.9360(6) -0.1353(3) 0.9997(6) 0.025(2) Uani 1 1 d . . .
H13 H 0.9683 -0.1320 0.9576 0.030 Uiso 1 1 calc R . .
C14 C 0.8567(6) -0.1741(3) 0.9568(7) 0.029(2) Uani 1 1 d . . .
H14A H 0.8878 -0.2053 0.9576 0.044 Uiso 1 1 calc R . .
H14B H 0.8122 -0.1652 0.8923 0.044 Uiso 1 1 calc R . .
H14C H 0.8194 -0.1766 0.9931 0.044 Uiso 1 1 calc R . .
C15 C 1.0164(7) -0.1482(4) 1.0953(6) 0.033(2) Uani 1 1 d . . .
H15A H 1.0441 -0.1798 1.0926 0.049 Uiso 1 1 calc R . .
H15B H 0.9888 -0.1494 1.1401 0.049 Uiso 1 1 calc R . .
H15C H 1.0683 -0.1236 1.1152 0.049 Uiso 1 1 calc R . .
C16 C 0.6172(6) 0.0716(3) 0.6033(5) 0.0221(18) Uani 1 1 d . . .
H16 H 0.5440 0.0730 0.5776 0.027 Uiso 1 1 calc R . .
C17 C 0.6522(7) 0.1166(3) 0.5713(6) 0.029(2) Uani 1 1 d . . .
H17A H 0.6213 0.1177 0.5030 0.043 Uiso 1 1 calc R . .
H17B H 0.7239 0.1154 0.5953 0.043 Uiso 1 1 calc R . .
H17C H 0.6340 0.1457 0.5952 0.043 Uiso 1 1 calc R . .
C18 C 0.6451(6) 0.0255(3) 0.5652(6) 0.029(2) Uani 1 1 d . . .
H18A H 0.6167 0.0275 0.4970 0.044 Uiso 1 1 calc R . .
H18B H 0.6194 -0.0031 0.5830 0.044 Uiso 1 1 calc R . .
H18C H 0.7169 0.0232 0.5915 0.044 Uiso 1 1 calc R . .
C19 C 0.5330(6) -0.1038(3) 0.8566(6) 0.024(2) Uani 1 1 d . . .
H19 H 0.4648 -0.0923 0.8151 0.029 Uiso 1 1 calc R . .
C20 C 0.5656(7) -0.1373(3) 0.8010(7) 0.033(2) Uani 1 1 d . . .
H20A H 0.5213 -0.1653 0.7798 0.049 Uiso 1 1 calc R . .
H20B H 0.6329 -0.1484 0.8404 0.049 Uiso 1 1 calc R . .
H20C H 0.5635 -0.1200 0.7468 0.049 Uiso 1 1 calc R . .
C21 C 0.5314(7) -0.1310(3) 0.9385(7) 0.034(2) Uani 1 1 d . . .
H21A H 0.4874 -0.1590 0.9153 0.052 Uiso 1 1 calc R . .
H21B H 0.5077 -0.1095 0.9728 0.052 Uiso 1 1 calc R . .
H21C H 0.5980 -0.1421 0.9803 0.052 Uiso 1 1 calc R . .
C22 C 0.4119(6) -0.0097(3) 1.0027(6) 0.0217(18) Uani 1 1 d . . .
H22 H 0.4364 -0.0384 1.0449 0.026 Uiso 1 1 calc R . .
C23 C 0.3635(6) 0.0253(3) 1.0443(7) 0.031(2) Uani 1 1 d . . .
H23A H 0.3063 0.0097 1.0457 0.047 Uiso 1 1 calc R . .
H23B H 0.3424 0.0546 1.0058 0.047 Uiso 1 1 calc R . .
H23C H 0.4111 0.0341 1.1079 0.047 Uiso 1 1 calc R . .
C24 C 0.3400(6) -0.0274(3) 0.9060(6) 0.029(2) Uani 1 1 d . . .
H24A H 0.2849 -0.0441 0.9097 0.043 Uiso 1 1 calc R . .
H24B H 0.3737 -0.0499 0.8826 0.043 Uiso 1 1 calc R . .
H24C H 0.3152 0.0003 0.8636 0.043 Uiso 1 1 calc R . .
C25 C 0.3468(6) 0.1747(3) 0.9270(7) 0.028(2) Uani 1 1 d . . .
H25 H 0.3274 0.1556 0.9692 0.034 Uiso 1 1 calc R . .
C26 C 0.2719(7) 0.1623(5) 0.8293(8) 0.055(3) Uani 1 1 d . . .
H26A H 0.2072 0.1746 0.8189 0.083 Uiso 1 1 calc R . .
H26B H 0.2687 0.1271 0.8211 0.083 Uiso 1 1 calc R . .
H26C H 0.2910 0.1773 0.7844 0.083 Uiso 1 1 calc R . .
C27 C 0.3483(8) 0.2264(4) 0.9551(9) 0.047(3) Uani 1 1 d . . .
H27A H 0.2818 0.2363 0.9432 0.071 Uiso 1 1 calc R . .
H27B H 0.3713 0.2468 0.9189 0.071 Uiso 1 1 calc R . .
H27C H 0.3928 0.2299 1.0218 0.071 Uiso 1 1 calc R . .
C28 C 0.5264(6) 0.2028(3) 0.6885(6) 0.0246(19) Uani 1 1 d . . .
H28 H 0.5760 0.2112 0.6658 0.029 Uiso 1 1 calc R . .
C29 C 0.4925(7) 0.2493(4) 0.7144(7) 0.040(2) Uani 1 1 d . . .
H29A H 0.4594 0.2694 0.6586 0.060 Uiso 1 1 calc R . .
H29B H 0.5495 0.2667 0.7609 0.060 Uiso 1 1 calc R . .
H29C H 0.4467 0.2419 0.7404 0.060 Uiso 1 1 calc R . .
C30 C 0.4428(6) 0.1746(4) 0.6107(6) 0.035(2) Uani 1 1 d . . .
H30A H 0.4115 0.1951 0.5552 0.052 Uiso 1 1 calc R . .
H30B H 0.3940 0.1651 0.6319 0.052 Uiso 1 1 calc R . .
H30C H 0.4697 0.1455 0.5953 0.052 Uiso 1 1 calc R . .
C31 C 0.6986(8) 0.2342(3) 1.2543(7) 0.036(2) Uani 1 1 d . . .
H31 H 0.6261 0.2407 1.2234 0.043 Uiso 1 1 calc R . .
C32 C 0.7455(9) 0.2809(4) 1.2532(9) 0.058(3) Uani 1 1 d . . .
H32A H 0.7321 0.3045 1.2918 0.086 Uiso 1 1 calc R . .
H32B H 0.7188 0.2929 1.1890 0.086 Uiso 1 1 calc R . .
H32C H 0.8167 0.2763 1.2780 0.086 Uiso 1 1 calc R . .
C33 C 0.7220(9) 0.2149(4) 1.3518(7) 0.049(3) Uani 1 1 d . . .
H33A H 0.7096 0.2404 1.3879 0.074 Uiso 1 1 calc R . .
H33B H 0.7912 0.2052 1.3837 0.074 Uiso 1 1 calc R . .
H33C H 0.6800 0.1869 1.3460 0.074 Uiso 1 1 calc R . .
C34 C 0.8276(6) 0.0464(3) 1.3801(6) 0.0245(19) Uani 1 1 d . . .
H34 H 0.8228 0.0106 1.3865 0.029 Uiso 1 1 calc R . .
C35 C 0.7574(7) 0.0713(3) 1.4088(7) 0.035(2) Uani 1 1 d . . .
H35A H 0.7749 0.0635 1.4740 0.052 Uiso 1 1 calc R . .
H35B H 0.6901 0.0603 1.3689 0.052 Uiso 1 1 calc R . .
H35C H 0.7613 0.1064 1.4022 0.052 Uiso 1 1 calc R . .
C36 C 0.9340(6) 0.0627(4) 1.4423(6) 0.035(2) Uani 1 1 d . . .
H36A H 0.9520 0.0543 1.5074 0.052 Uiso 1 1 calc R . .
H36B H 0.9391 0.0978 1.4367 0.052 Uiso 1 1 calc R . .
H36C H 0.9786 0.0462 1.4224 0.052 Uiso 1 1 calc R . .
C37A C 1.0176(16) 0.3359(8) 1.3945(18) 0.046(5) Uiso 0.60 1 d P A 1
C38A C 0.976(2) 0.3595(10) 1.444(2) 0.076(8) Uiso 0.60 1 d P A 1
C39A C 0.9049(17) 0.3977(8) 1.3874(16) 0.057(6) Uiso 0.60 1 d P A 1
C37B C 1.034(3) 0.3526(17) 1.430(3) 0.085(14) Uiso 0.40 1 d P A 3
C38B C 0.930(3) 0.3476(15) 1.433(3) 0.075(12) Uiso 0.40 1 d P A 3
C39B C 0.856(4) 0.3852(17) 1.372(4) 0.102(15) Uiso 0.40 1 d P A 3
C40 C 0.8935(11) 0.3939(5) 1.2850(12) 0.082(5) Uani 1 1 d . A .
C41 C 1.4455(12) 0.2094(6) 1.3751(11) 0.092(5) Uani 1 1 d . . .
H41A H 1.4552 0.1842 1.4223 0.111 Uiso 1 1 calc R . .
H41B H 1.5098 0.2171 1.3766 0.111 Uiso 1 1 calc R . .
C42 C 1.3710(10) 0.1927(5) 1.2772(10) 0.074(4) Uani 1 1 d . . .
H42A H 1.4039 0.1751 1.2451 0.088 Uiso 1 1 calc R . .
H42B H 1.3194 0.1718 1.2799 0.088 Uiso 1 1 calc R . .
C43 C 1.3317(11) 0.2377(4) 1.2328(9) 0.066(4) Uani 1 1 d . . .
H43A H 1.2645 0.2333 1.1817 0.080 Uiso 1 1 calc R . .
H43B H 1.3738 0.2520 1.2067 0.080 Uiso 1 1 calc R . .
C44 C 1.3299(9) 0.2696(4) 1.3078(8) 0.052(3) Uani 1 1 d . . .
H44A H 1.3446 0.3036 1.2986 0.062 Uiso 1 1 calc R . .
H44B H 1.2644 0.2685 1.3071 0.062 Uiso 1 1 calc R . .
C45 C 1.0115(7) 0.2031(4) 1.4059(8) 0.046(3) Uani 1 1 d . . .
H45A H 0.9673 0.1839 1.4233 0.055 Uiso 1 1 calc R . .
H45B H 0.9728 0.2291 1.3625 0.055 Uiso 1 1 calc R . .
C46 C 1.0949(9) 0.2240(5) 1.4910(9) 0.067(4) Uani 1 1 d . . .
H46A H 1.1154 0.2017 1.5449 0.081 Uiso 1 1 calc R . .
H46B H 1.0766 0.2556 1.5079 0.081 Uiso 1 1 calc R . .
C47 C 1.1752(8) 0.2298(4) 1.4607(10) 0.065(4) Uani 1 1 d . . .
H47A H 1.1685 0.2608 1.4275 0.078 Uiso 1 1 calc R . .
H47B H 1.2412 0.2283 1.5148 0.078 Uiso 1 1 calc R . .
C48 C 1.1586(6) 0.1876(4) 1.3969(7) 0.035(2) Uani 1 1 d . . .
H48A H 1.1717 0.1970 1.3439 0.042 Uiso 1 1 calc R . .
H48B H 1.2035 0.1607 1.4309 0.042 Uiso 1 1 calc R . .
C49 C 0.9439(8) 0.1515(4) 0.7063(8) 0.047(3) Uani 1 1 d . . .
C50B C 0.963(2) 0.1740(11) 0.634(2) 0.047(7) Uiso 0.40 1 d P B 1
C50A C 0.9115(17) 0.1770(8) 0.6097(16) 0.060(6) Uiso 0.60 1 d P B 3
C51 C 0.9225(10) 0.2268(5) 0.6308(10) 0.069(4) Uani 1 1 d . . .
C52 C 0.9247(12) 0.2333(4) 0.7267(11) 0.075(5) Uani 1 1 d . B .
C53 C 0.8044(8) -0.1571(3) 1.1805(10) 0.051(3) Uani 1 1 d . . .
H53A H 0.8641 -0.1421 1.1818 0.062 Uiso 1 1 calc R . .
H53B H 0.7711 -0.1763 1.1225 0.062 Uiso 1 1 calc R . .
C54 C 0.8303(9) -0.1885(4) 1.2646(9) 0.059(3) Uani 1 1 d . . .
H54A H 0.8952 -0.1792 1.3152 0.071 Uiso 1 1 calc R . .
H54B H 0.8327 -0.2229 1.2489 0.071 Uiso 1 1 calc R . .
C55 C 0.7503(10) -0.1802(5) 1.2943(10) 0.078(5) Uani 1 1 d . . .
H55A H 0.7769 -0.1648 1.3566 0.094 Uiso 1 1 calc R . .
H55B H 0.7177 -0.2110 1.2958 0.094 Uiso 1 1 calc R . .
C56 C 0.6790(9) -0.1462(4) 1.2183(10) 0.058(3) Uani 1 1 d . . .
H56A H 0.6267 -0.1648 1.1674 0.069 Uiso 1 1 calc R . .
H56B H 0.6482 -0.1231 1.2445 0.069 Uiso 1 1 calc R . .
C57 C 0.6373(8) -0.0804(4) 0.4284(8) 0.044(3) Uani 1 1 d . . .
H57A H 0.6303 -0.0450 0.4169 0.053 Uiso 1 1 calc R . .
H57B H 0.6311 -0.0967 0.3710 0.053 Uiso 1 1 calc R . .
C58 C 0.7352(7) -0.0919(5) 0.5094(8) 0.057(3) Uani 1 1 d . . .
H58A H 0.7568 -0.0655 0.5563 0.069 Uiso 1 1 calc R . .
H58B H 0.7865 -0.0975 0.4883 0.069 Uiso 1 1 calc R . .
C59 C 0.7126(8) -0.1386(4) 0.5489(8) 0.058(3) Uani 1 1 d . . .
H59A H 0.7117 -0.1673 0.5116 0.069 Uiso 1 1 calc R . .
H59B H 0.7604 -0.1438 0.6149 0.069 Uiso 1 1 calc R . .
C60 C 0.6098(7) -0.1267(4) 0.5387(8) 0.043(3) Uani 1 1 d . . .
H60A H 0.5716 -0.1567 0.5326 0.051 Uiso 1 1 calc R . .
H60B H 0.6141 -0.1082 0.5934 0.051 Uiso 1 1 calc R . .
C61 C 0.4444(7) -0.1233(4) 0.2074(7) 0.038(2) Uani 1 1 d . . .
H61A H 0.4890 -0.1508 0.2381 0.046 Uiso 1 1 calc R . .
H61B H 0.4850 -0.0948 0.2101 0.046 Uiso 1 1 calc R . .
C62 C 0.3790(8) -0.1356(4) 0.1091(7) 0.041(3) Uani 1 1 d . . .
H62A H 0.3630 -0.1705 0.1012 0.049 Uiso 1 1 calc R . .
H62B H 0.4082 -0.1260 0.0673 0.049 Uiso 1 1 calc R . .
C63 C 0.2869(7) -0.1042(4) 0.0918(7) 0.039(2) Uani 1 1 d . . .
H63A H 0.2963 -0.0699 0.0794 0.047 Uiso 1 1 calc R . .
H63B H 0.2266 -0.1170 0.0394 0.047 Uiso 1 1 calc R . .
C64 C 0.2839(7) -0.1100(4) 0.1833(7) 0.039(3) Uani 1 1 d . . .
H64A H 0.2506 -0.0820 0.1954 0.047 Uiso 1 1 calc R . .
H64B H 0.2479 -0.1399 0.1833 0.047 Uiso 1 1 calc R . .
C65 C 0.3527(9) -0.1191(5) 0.5160(8) 0.057(3) Uani 1 1 d . C .
C66A C 0.3713(17) -0.1726(8) 0.5545(16) 0.057(6) Uiso 0.60 1 d P C 1
C67A C 0.3539(18) -0.2068(8) 0.4720(16) 0.058(6) Uiso 0.60 1 d P C 1
C68A C 0.336(2) -0.1762(9) 0.3984(19) 0.071(7) Uiso 0.60 1 d P C 1
C66B C 0.325(2) -0.1666(11) 0.544(2) 0.050(8) Uiso 0.40 1 d P C 3
C67B C 0.308(3) -0.1966(16) 0.473(3) 0.092(14) Uiso 0.40 1 d P C 3
C68B C 0.2949(19) -0.1685(9) 0.3841(18) 0.030(6) Uiso 0.40 1 d P C 3
C69 C 0.3785(7) 0.0180(3) 0.4105(6) 0.032(2) Uani 1 1 d . C .
H69A H 0.4232 0.0121 0.4773 0.039 Uiso 1 1 calc R . .
H69B H 0.3099 0.0165 0.4018 0.039 Uiso 1 1 calc R . .
C70 C 0.3992(6) 0.0670(3) 0.3813(6) 0.028(2) Uani 1 1 d . . .
H70A H 0.4548 0.0833 0.4332 0.033 Uiso 1 1 calc R C .
H70B H 0.3405 0.0882 0.3589 0.033 Uiso 1 1 calc R . .
C71 C 0.4256(7) 0.0538(3) 0.3007(7) 0.036(2) Uani 1 1 d . C .
H71A H 0.3965 0.0774 0.2489 0.043 Uiso 1 1 calc R . .
H71B H 0.4978 0.0532 0.3232 0.043 Uiso 1 1 calc R . .
C72 C 0.3832(7) 0.0056(3) 0.2706(7) 0.036(2) Uani 1 1 d . C .
H72A H 0.3129 0.0080 0.2251 0.043 Uiso 1 1 calc R . .
H72B H 0.4188 -0.0122 0.2414 0.043 Uiso 1 1 calc R . .
C73 C 0.2648(7) 0.0075(4) 0.6649(6) 0.035(2) Uani 1 1 d . . .
H73A H 0.2116 0.0015 0.6832 0.042 Uiso 1 1 calc R . .
H73B H 0.3128 -0.0193 0.6886 0.042 Uiso 1 1 calc R . .
C74 C 0.2223(9) 0.0117(4) 0.5575(7) 0.054(3) Uani 1 1 d . . .
H74A H 0.2627 -0.0066 0.5341 0.065 Uiso 1 1 calc R . .
H74B H 0.1536 -0.0002 0.5260 0.065 Uiso 1 1 calc R . .
C75 C 0.2271(14) 0.0646(5) 0.5432(10) 0.088(5) Uani 1 1 d . . .
H75A H 0.2748 0.0715 0.5183 0.105 Uiso 1 1 calc R . .
H75B H 0.1617 0.0769 0.4985 0.105 Uiso 1 1 calc R . .
C76 C 0.2582(11) 0.0872(5) 0.6335(10) 0.090(5) Uani 1 1 d . . .
H76A H 0.3003 0.1156 0.6395 0.109 Uiso 1 1 calc R . .
H76B H 0.2003 0.0981 0.6414 0.109 Uiso 1 1 calc R . .
Li1 Li 0.9872(12) 0.1309(5) 1.2537(11) 0.028(3) Uani 1 1 d . . .
Li2 Li 0.8387(10) 0.1666(5) 0.8265(10) 0.023(3) Uiso 1 1 d . . .
Li3 Li 0.7255(10) -0.0544(5) 1.1428(11) 0.032(4) Uani 1 1 d . . .
Li4 Li 0.4585(10) 0.0544(5) 0.7770(11) 0.031(4) Uani 1 1 d . . .
Li5 Li 0.4244(12) -0.0866(6) 0.3737(11) 0.036(4) Uani 1 1 d . C .

loop_
_atom_site_aniso_label
_atom_site_aniso_U_11
_atom_site_aniso_U_22
_atom_site_aniso_U_33
_atom_site_aniso_U_23
_atom_site_aniso_U_13
_atom_site_aniso_U_12
Te1 0.0164(2) 0.0184(3) 0.0183(3) 0.0001(2) 0.0097(2) 0.0000(2)
Te2 0.0144(2) 0.0188(3) 0.0160(3) 0.0005(2) 0.0077(2) 0.0005(2)
Te3 0.0158(2) 0.0211(3) 0.0148(3) -0.0002(2) 0.0071(2) 0.0024(2)
Te4 0.0159(2) 0.0204(3) 0.0140(3) 0.0012(2) 0.0066(2) 0.0006(2)
Te5 0.0159(2) 0.0188(3) 0.0169(3) -0.0001(2) 0.0076(2) 0.0017(2)
Te6 0.0165(2) 0.0215(3) 0.0140(3) 0.0005(2) 0.0065(2) 0.0020(2)
Te7 0.0159(2) 0.0196(3) 0.0166(3) -0.0012(2) 0.0081(2) 0.0008(2)
Te8 0.0154(2) 0.0195(3) 0.0164(3) -0.0006(2) 0.0077(2) 0.0006(2)
Te9 0.0192(3) 0.0192(3) 0.0214(3) 0.0015(2) 0.0113(2) 0.0036(2)
Te10 0.0185(3) 0.0211(3) 0.0172(3) 0.0015(2) 0.0086(2) 0.0035(2)
Te11 0.0210(3) 0.0193(3) 0.0227(3) -0.0016(2) 0.0146(2) 0.0002(2)
Te12 0.0176(2) 0.0208(3) 0.0157(3) -0.0002(2) 0.0094(2) -0.0010(2)
Br1 0.0176(4) 0.0325(5) 0.0248(5) 0.0026(4) 0.0075(4) 0.0015(3)
Br2 0.0291(5) 0.0233(5) 0.0304(5) 0.0031(4) 0.0146(4) 0.0028(4)
Br3 0.0233(4) 0.0281(5) 0.0252(5) 0.0013(4) 0.0142(4) -0.0015(4)
Br4 0.0256(4) 0.0328(5) 0.0194(4) -0.0026(4) 0.0093(4) -0.0025(4)
Br5 0.0180(4) 0.0362(5) 0.0285(5) 0.0073(4) 0.0066(4) 0.0051(4)
Br6 0.0382(5) 0.0228(5) 0.0426(6) 0.0043(4) 0.0225(5) 0.0004(4)
Br7 0.0381(5) 0.0416(6) 0.0364(6) 0.0008(5) 0.0270(5) -0.0055(4)
Br8 0.0366(5) 0.0367(6) 0.0218(5) -0.0064(4) 0.0109(4) -0.0067(4)
Br9 0.0223(4) 0.0314(5) 0.0207(4) 0.0024(4) 0.0082(4) -0.0038(4)
O1 0.017(3) 0.021(3) 0.016(3) 0.002(2) 0.006(2) 0.006(2)
O2 0.022(3) 0.021(3) 0.013(3) -0.001(2) 0.010(2) 0.001(2)
O3 0.028(3) 0.020(3) 0.011(3) 0.001(2) 0.012(2) 0.003(2)
O4 0.016(3) 0.026(3) 0.022(3) 0.001(3) 0.011(2) 0.001(2)
O5 0.028(3) 0.024(3) 0.016(3) -0.001(3) 0.010(3) 0.002(3)
O6 0.022(3) 0.026(3) 0.018(3) 0.001(3) 0.010(3) -0.005(2)
O7 0.019(3) 0.015(3) 0.014(3) 0.005(2) 0.008(2) 0.006(2)
O8 0.018(3) 0.025(3) 0.014(3) 0.000(2) 0.006(2) 0.003(2)
O9 0.023(3) 0.022(3) 0.023(3) -0.003(3) 0.006(3) 0.001(2)
O10 0.021(3) 0.030(3) 0.022(3) 0.006(3) 0.010(3) 0.004(2)
O11 0.013(3) 0.019(3) 0.023(3) -0.003(2) 0.005(2) -0.002(2)
O12 0.014(3) 0.022(3) 0.020(3) -0.001(2) 0.009(2) -0.004(2)
O13 0.017(3) 0.022(3) 0.015(3) 0.001(2) 0.007(2) 0.004(2)
O14 0.030(3) 0.029(3) 0.018(3) 0.006(3) 0.012(3) 0.010(3)
O15 0.030(3) 0.018(3) 0.028(3) 0.001(3) 0.018(3) 0.003(2)
O16 0.017(3) 0.033(4) 0.028(3) -0.006(3) 0.013(3) -0.007(3)
O17 0.151(15) 0.26(2) 0.166(16) -0.100(16) 0.085(13) -0.042(14)
O18 0.124(9) 0.081(7) 0.050(6) -0.009(6) 0.021(6) 0.028(7)
O19 0.031(4) 0.051(4) 0.031(4) -0.019(3) 0.014(3) -0.012(3)
O20 0.045(4) 0.034(4) 0.038(4) 0.007(3) 0.030(3) 0.004(3)
O21 0.050(4) 0.023(4) 0.061(5) 0.014(3) 0.040(4) 0.007(3)
O22 0.035(4) 0.055(5) 0.033(4) 0.013(4) 0.014(3) 0.006(3)
O23 0.028(4) 0.059(5) 0.037(4) 0.006(4) 0.017(3) 0.006(3)
O24 0.061(5) 0.038(4) 0.046(5) 0.007(4) 0.029(4) -0.007(4)
O25 0.054(4) 0.028(4) 0.037(4) 0.010(3) 0.028(4) 0.002(3)
O26 0.034(4) 0.039(4) 0.033(4) -0.006(3) -0.002(3) -0.002(3)
C1 0.023(4) 0.022(5) 0.027(5) 0.001(4) 0.016(4) 0.002(3)
C2 0.030(5) 0.027(5) 0.034(6) -0.003(4) 0.010(4) 0.000(4)
C3 0.026(5) 0.029(5) 0.040(6) -0.005(4) 0.019(5) -0.006(4)
C4 0.017(4) 0.025(5) 0.030(5) -0.011(4) 0.011(4) -0.007(3)
C5 0.032(5) 0.031(5) 0.028(5) 0.000(4) 0.015(4) -0.004(4)
C6 0.017(4) 0.046(6) 0.038(6) -0.001(5) 0.017(4) 0.000(4)
C7 0.025(4) 0.026(5) 0.016(4) -0.001(4) 0.013(4) 0.004(4)
C8 0.017(4) 0.062(7) 0.031(5) -0.011(5) 0.013(4) -0.004(4)
C9 0.025(4) 0.043(5) 0.030(5) -0.001(5) 0.020(4) 0.006(4)
C10 0.024(4) 0.033(5) 0.021(5) 0.004(4) 0.008(4) 0.001(4)
C11 0.022(5) 0.041(6) 0.028(5) 0.000(5) 0.002(4) 0.003(4)
C12 0.039(5) 0.025(5) 0.030(5) 0.012(4) 0.012(5) 0.002(4)
C13 0.023(4) 0.031(5) 0.024(5) -0.007(4) 0.013(4) 0.006(4)
C14 0.031(5) 0.014(4) 0.045(6) -0.010(4) 0.019(5) 0.000(4)
C15 0.031(5) 0.045(6) 0.027(5) 0.004(5) 0.017(4) 0.015(4)
C16 0.020(4) 0.027(5) 0.013(4) 0.002(4) 0.002(3) 0.002(4)
C17 0.041(5) 0.032(5) 0.018(5) 0.002(4) 0.017(4) -0.001(4)
C18 0.028(5) 0.044(6) 0.018(4) -0.005(4) 0.012(4) 0.002(4)
C19 0.016(4) 0.019(5) 0.035(5) -0.012(4) 0.009(4) 0.001(3)
C20 0.038(5) 0.033(5) 0.030(5) -0.017(4) 0.017(5) -0.010(4)
C21 0.035(5) 0.028(5) 0.043(6) 0.001(5) 0.020(5) -0.009(4)
C22 0.024(4) 0.015(4) 0.033(5) -0.005(4) 0.019(4) -0.008(3)
C23 0.023(4) 0.038(5) 0.039(6) -0.005(5) 0.019(4) 0.002(4)
C24 0.016(4) 0.049(6) 0.024(5) -0.004(4) 0.011(4) -0.001(4)
C25 0.019(4) 0.042(6) 0.035(5) 0.007(4) 0.021(4) 0.009(4)
C26 0.024(5) 0.081(9) 0.055(8) 0.000(7) 0.012(5) 0.017(6)
C27 0.036(6) 0.035(6) 0.075(9) 0.006(6) 0.028(6) 0.005(5)
C28 0.028(5) 0.024(5) 0.024(5) 0.009(4) 0.014(4) 0.006(4)
C29 0.041(6) 0.041(6) 0.035(6) 0.009(5) 0.014(5) 0.011(5)
C30 0.030(5) 0.044(6) 0.025(5) 0.004(5) 0.008(4) 0.008(4)
C31 0.056(6) 0.018(5) 0.051(7) -0.009(4) 0.039(6) 0.004(4)
C32 0.077(9) 0.048(7) 0.071(9) -0.017(7) 0.053(8) -0.010(6)
C33 0.077(8) 0.046(7) 0.041(7) 0.000(5) 0.041(6) 0.005(6)
C34 0.031(5) 0.034(5) 0.013(4) 0.001(4) 0.014(4) -0.007(4)
C35 0.046(6) 0.040(6) 0.033(5) -0.004(5) 0.031(5) 0.000(5)
C36 0.024(5) 0.061(7) 0.017(5) -0.005(5) 0.007(4) -0.008(5)
C40 0.073(10) 0.088(11) 0.096(12) 0.014(9) 0.046(10) 0.011(9)
C41 0.081(11) 0.104(13) 0.074(11) -0.004(10) 0.018(9) 0.032(10)
C42 0.085(10) 0.062(9) 0.085(11) 0.000(9) 0.048(9) 0.000(8)
C43 0.090(10) 0.038(7) 0.064(9) -0.015(7) 0.028(8) -0.016(7)
C44 0.059(8) 0.038(7) 0.055(8) 0.004(6) 0.023(7) 0.001(6)
C45 0.041(6) 0.059(7) 0.046(7) -0.024(6) 0.027(5) -0.017(5)
C46 0.061(8) 0.090(10) 0.044(7) -0.017(7) 0.018(7) -0.004(7)
C47 0.034(6) 0.059(8) 0.079(10) -0.034(7) 0.004(6) -0.012(6)
C48 0.020(4) 0.046(6) 0.032(5) -0.011(5) 0.005(4) -0.010(4)
C49 0.068(7) 0.048(7) 0.052(7) -0.002(6) 0.052(6) 0.001(6)
C51 0.085(10) 0.076(10) 0.066(9) 0.034(8) 0.052(8) 0.015(8)
C52 0.127(13) 0.046(8) 0.105(12) 0.023(8) 0.100(11) 0.007(8)
C53 0.050(7) 0.023(6) 0.097(10) 0.006(6) 0.047(7) 0.006(5)
C54 0.055(8) 0.048(7) 0.074(9) 0.011(7) 0.028(7) 0.002(6)
C55 0.084(10) 0.095(11) 0.075(10) 0.045(9) 0.052(9) 0.029(9)
C56 0.062(8) 0.045(7) 0.093(10) 0.006(7) 0.059(8) 0.000(6)
C57 0.046(6) 0.049(7) 0.046(7) 0.000(6) 0.028(6) 0.002(5)
C58 0.029(6) 0.099(10) 0.047(7) 0.004(7) 0.020(6) -0.003(6)
C59 0.037(6) 0.072(9) 0.042(7) -0.007(7) -0.002(5) 0.017(6)
C60 0.029(5) 0.039(6) 0.045(7) 0.011(5) 0.004(5) -0.005(5)
C61 0.042(6) 0.032(6) 0.054(7) 0.001(5) 0.034(6) 0.001(5)
C62 0.055(7) 0.033(6) 0.042(6) -0.002(5) 0.029(6) 0.004(5)
C63 0.037(6) 0.033(6) 0.044(6) 0.005(5) 0.014(5) 0.001(4)
C64 0.030(5) 0.040(6) 0.054(7) 0.001(5) 0.025(5) 0.001(4)
C65 0.080(9) 0.075(9) 0.032(6) -0.005(6) 0.040(7) -0.013(7)
C69 0.026(5) 0.045(6) 0.022(5) -0.001(4) 0.007(4) -0.007(4)
C70 0.019(4) 0.035(5) 0.015(4) 0.002(4) -0.006(3) -0.002(4)
C71 0.033(5) 0.033(6) 0.036(6) 0.014(5) 0.010(5) 0.000(4)
C72 0.044(6) 0.033(6) 0.037(6) 0.007(5) 0.023(5) 0.004(5)
C73 0.024(5) 0.052(6) 0.032(5) 0.010(5) 0.015(4) -0.001(4)
C74 0.065(8) 0.064(8) 0.026(6) -0.003(6) 0.013(6) -0.007(6)
C75 0.172(17) 0.046(8) 0.055(9) 0.009(7) 0.059(11) 0.018(10)
C76 0.084(11) 0.047(8) 0.081(11) 0.000(8) -0.016(9) 0.006(7)
Li1 0.044(9) 0.019(8) 0.024(8) 0.013(6) 0.016(7) 0.000(7)
Li3 0.011(7) 0.029(9) 0.039(9) 0.006(7) -0.003(6) 0.001(6)
Li4 0.021(7) 0.032(9) 0.032(9) 0.016(7) 0.006(7) 0.002(6)
Li5 0.040(9) 0.044(10) 0.022(9) 0.005(8) 0.012(8) -0.002(8)

loop_
_atom_type_symbol
_atom_type_description
_atom_type_scat_dispersion_real
_atom_type_scat_dispersion_imag
_atom_type_scat_source
C C 0.0033 0.0016 'International Tables Vol C Tables 4.2.6.8 and 6.1.1.4'
H H 0.0000 0.0000 'International Tables Vol C Tables 4.2.6.8 and 6.1.1.4'
Te Te -0.5308 1.6751 'International Tables Vol C Tables 4.2.6.8 and 6.1.1.4'
Br Br -0.2901 2.4595 'International Tables Vol C Tables 4.2.6.8 and 6.1.1.4'
O O 0.0106 0.0060 'International Tables Vol C Tables 4.2.6.8 and 6.1.1.4'
Li Li -0.0003 0.0001 'International Tables Vol C Tables 4.2.6.8 and 6.1.1.4'

loop_
_geom_angle_atom_site_label_1
_geom_angle_atom_site_label_2
_geom_angle_atom_site_label_3
_geom_angle
O1 Te1 O16 83.3(2)
O1 Te1 O2 75.4(2)
O16 Te1 O2 158.7(2)
O1 Te1 C1 96.4(3)
O16 Te1 C1 87.3(3)
O2 Te1 C1 95.8(3)
O1 Te1 Te2 40.53(15)
O16 Te1 Te2 122.76(16)
O2 Te1 Te2 36.20(14)
C1 Te1 Te2 105.5(2)
O1 Te1 Br2 141.89(15)
O16 Te1 Br2 132.69(16)
O2 Te1 Br2 68.26(14)
C1 Te1 Br2 76.7(2)
Te2 Te1 Br2 104.45(2)
O1 Te1 Br9 76.31(16)
O16 Te1 Br9 100.07(15)
O2 Te1 Br9 74.33(14)
C1 Te1 Br9 168.9(2)
Te2 Te1 Br9 63.524(19)
Br2 Te1 Br9 103.64(2)
O2 Te2 O3 82.8(2)
O2 Te2 O1 75.6(2)
O3 Te2 O1 158.3(2)
O2 Te2 C4 96.0(3)
O3 Te2 C4 87.3(3)
O1 Te2 C4 96.0(3)
O2 Te2 Te1 40.69(15)
O3 Te2 Te1 122.30(14)
O1 Te2 Te1 36.23(14)
C4 Te2 Te1 105.4(2)
O2 Te2 Br1 142.60(15)
O3 Te2 Br1 132.70(15)
O1 Te2 Br1 68.73(14)
C4 Te2 Br1 77.5(2)
Te1 Te2 Br1 104.94(2)
O2 Te2 Br9 76.53(15)
O3 Te2 Br9 99.09(15)
O1 Te2 Br9 74.91(14)
C4 Te2 Br9 169.3(2)
Te1 Te2 Br9 63.995(19)
Br1 Te2 Br9 103.77(2)
O3 Te3 O13 92.5(2)
O3 Te3 C7 96.9(3)
O13 Te3 C7 95.0(3)
O3 Te3 Br5 88.82(16)
O13 Te3 Br5 178.33(16)
C7 Te3 Br5 83.8(2)
O3 Te3 Br8 177.23(17)
O13 Te3 Br8 90.16(16)
C7 Te3 Br8 82.1(2)
Br5 Te3 Br8 88.51(3)
O3 Te3 Br9 84.62(15)
O13 Te3 Br9 85.69(15)
C7 Te3 Br9 178.3(2)
Br5 Te3 Br9 95.45(2)
Br8 Te3 Br9 96.36(2)
O4 Te4 O5 83.3(2)
O4 Te4 O12 75.0(2)
O5 Te4 O12 158.3(2)
O4 Te4 C10 97.3(3)
O5 Te4 C10 86.4(3)
O12 Te4 C10 95.7(3)
O4 Te4 Te12 40.63(16)
O5 Te4 Te12 122.90(15)
O12 Te4 Te12 36.00(13)
C10 Te4 Te12 106.6(2)
O4 Te4 Br1 143.04(16)
O5 Te4 Br1 131.58(15)
O12 Te4 Br1 69.51(13)
C10 Te4 Br1 76.6(2)
Te12 Te4 Br1 105.43(2)
O4 Te4 Br9 77.31(16)
O5 Te4 Br9 100.96(15)
O12 Te4 Br9 75.05(14)
C10 Te4 Br9 170.2(2)
Te12 Te4 Br9 63.967(19)
Br1 Te4 Br9 102.64(2)
O11 Te5 O5 93.1(2)
O11 Te5 C13 96.1(3)
O5 Te5 C13 95.8(3)
O11 Te5 Br8 90.40(17)
O5 Te5 Br8 176.35(17)
C13 Te5 Br8 82.9(2)
O11 Te5 Br5 178.03(17)
O5 Te5 Br5 88.46(17)
C13 Te5 Br5 84.9(2)
Br8 Te5 Br5 88.01(3)
O11 Te5 Br9 86.03(16)
O5 Te5 Br9 85.25(17)
C13 Te5 Br9 177.6(2)
Br8 Te5 Br9 95.89(2)
Br5 Te5 Br9 92.98(2)
O6 Te6 O13 84.2(2)
O6 Te6 C16 96.3(3)
O13 Te6 C16 87.3(3)
O6 Te6 O10 75.0(2)
O13 Te6 O10 159.1(2)
C16 Te6 O10 93.6(3)
O6 Te6 Te10 40.39(16)
O13 Te6 Te10 123.71(15)
C16 Te6 Te10 104.1(2)
O10 Te6 Te10 36.07(15)
O6 Te6 Br4 145.93(16)
O13 Te6 Br4 128.15(15)
C16 Te6 Br4 77.3(2)
O10 Te6 Br4 72.12(15)
Te10 Te6 Br4 108.07(2)
O6 Te6 Br9 77.42(16)
O13 Te6 Br9 101.00(14)
C16 Te6 Br9 168.9(2)
O10 Te6 Br9 76.05(15)
Te10 Te6 Br9 65.14(2)
Br4 Te6 Br9 102.72(2)
O7 Te7 O8 75.1(2)
O7 Te7 O11 83.2(2)
O8 Te7 O11 158.3(2)
O7 Te7 C19 96.3(3)
O8 Te7 C19 95.3(3)
O11 Te7 C19 87.3(3)
O7 Te7 Te8 40.43(14)
O8 Te7 Te8 36.28(14)
O11 Te7 Te8 122.40(15)
C19 Te7 Te8 105.9(2)
O7 Te7 Br4 143.03(15)
O8 Te7 Br4 68.92(14)
O11 Te7 Br4 132.58(15)
C19 Te7 Br4 79.3(2)
Te8 Te7 Br4 105.01(2)
O7 Te7 Br9 75.30(15)
O8 Te7 Br9 73.98(15)
O11 Te7 Br9 100.45(14)
C19 Te7 Br9 167.7(2)
Te8 Te7 Br9 61.890(19)
Br4 Te7 Br9 101.77(2)
O8 Te8 O9 79.6(2)
O8 Te8 O7 75.1(2)
O9 Te8 O7 154.7(2)
O8 Te8 C22 97.5(3)
O9 Te8 C22 88.0(3)
O7 Te8 C22 96.8(3)
O8 Te8 Te7 40.21(16)
O9 Te8 Te7 118.34(15)
O7 Te8 Te7 36.60(14)
C22 Te8 Te7 107.6(2)
O8 Te8 Br3 142.78(16)
O9 Te8 Br3 135.56(16)
O7 Te8 Br3 69.48(14)
C22 Te8 Br3 76.0(2)
Te7 Te8 Br3 106.03(2)
O8 Te8 Li4 30.1(3)
O9 Te8 Li4 50.9(3)
O7 Te8 Li4 103.9(3)
C22 Te8 Li4 102.8(3)
Te7 Te8 Li4 67.5(3)
Br3 Te8 Li4 172.9(3)
O8 Te8 Br9 78.75(16)
O9 Te8 Br9 96.76(15)
O7 Te8 Br9 76.79(14)
C22 Te8 Br9 173.2(2)
Te7 Te8 Br9 65.87(2)
Br3 Te8 Br9 103.49(2)
Li4 Te8 Br9 76.8(2)
O14 Te9 O9 92.5(2)
O14 Te9 C25 94.2(3)
O9 Te9 C25 92.0(3)
O14 Te9 Br7 176.05(18)
O9 Te9 Br7 91.38(17)
C25 Te9 Br7 85.3(2)
O14 Te9 Br6 87.15(18)
O9 Te9 Br6 172.17(16)
C25 Te9 Br6 95.9(3)
Br7 Te9 Br6 89.01(3)
O14 Te9 Br9 87.72(16)
O9 Te9 Br9 80.06(16)
C25 Te9 Br9 171.9(2)
Br7 Te9 Br9 93.34(2)
Br6 Te9 Br9 92.11(2)
O10 Te10 O14 82.2(2)
O10 Te10 O6 75.8(2)
O14 Te10 O6 158.0(2)
O10 Te10 C28 98.4(3)
O14 Te10 C28 88.4(3)
O6 Te10 C28 94.5(3)
O10 Te10 Te6 41.46(16)
O14 Te10 Te6 122.69(16)
O6 Te10 Te6 35.80(14)
C28 Te10 Te6 106.1(2)
O10 Te10 Br2 144.76(16)
O14 Te10 Br2 131.30(16)
O6 Te10 Br2 70.26(15)
C28 Te10 Br2 75.6(2)
Te6 Te10 Br2 105.97(2)
O10 Te10 Br9 76.37(16)
O14 Te10 Br9 101.65(15)
O6 Te10 Br9 73.60(15)
C28 Te10 Br9 167.8(2)
Te6 Te10 Br9 62.645(19)
Br2 Te10 Br9 102.23(2)
O15 Te11 O16 93.0(2)
O15 Te11 C31 95.5(3)
O16 Te11 C31 96.1(3)
O15 Te11 Br7 90.33(16)
O16 Te11 Br7 176.62(18)
C31 Te11 Br7 82.9(3)
O15 Te11 Br6 179.55(17)
O16 Te11 Br6 87.45(18)
C31 Te11 Br6 84.4(3)
Br7 Te11 Br6 89.23(3)
O15 Te11 Br9 86.78(17)
O16 Te11 Br9 86.52(17)
C31 Te11 Br9 176.4(3)
Br7 Te11 Br9 94.32(2)
Br6 Te11 Br9 93.22(3)
O12 Te12 O15 84.5(2)
O12 Te12 O4 75.3(2)
O15 Te12 O4 159.8(2)
O12 Te12 C34 96.3(3)
O15 Te12 C34 88.1(3)
O4 Te12 C34 94.4(3)
O12 Te12 Te4 40.58(16)
O15 Te12 Te4 123.80(15)
O4 Te12 Te4 36.39(14)
C34 Te12 Te4 105.2(2)
O12 Te12 Br3 145.12(16)
O15 Te12 Br3 128.81(15)
O4 Te12 Br3 71.11(14)
C34 Te12 Br3 77.3(2)
Te4 Te12 Br3 107.38(2)
O12 Te12 Br9 77.08(16)
O15 Te12 Br9 99.70(16)
O4 Te12 Br9 75.67(15)
C34 Te12 Br9 169.1(2)
Te4 Te12 Br9 64.143(19)
Br3 Te12 Br9 103.14(2)
Li1 Br1 Te2 73.4(3)
Li1 Br1 Te4 72.7(3)
Te2 Br1 Te4 76.12(2)
Li2 Br2 Te1 72.0(3)
Li2 Br2 Te10 71.7(3)
Te1 Br2 Te10 75.75(2)
Li3 Br3 Te12 72.4(3)
Li3 Br3 Te8 71.5(3)
Te12 Br3 Te8 76.87(2)
Li4 Br4 Te7 72.9(3)
Li4 Br4 Te6 71.0(3)
Te7 Br4 Te6 77.73(2)
Te3 Br5 Te5 73.88(2)
Te11 Br6 Te9 74.62(2)
Te11 Br7 Te9 74.85(2)
Te5 Br8 Te3 73.06(2)
Te8 Br9 Te6 100.40(2)
Te8 Br9 Te2 168.50(3)
Te6 Br9 Te2 89.59(2)
Te8 Br9 Te1 129.56(3)
Te6 Br9 Te1 101.39(2)
Te2 Br9 Te1 52.481(16)
Te8 Br9 Te12 69.408(19)
Te6 Br9 Te12 168.79(3)
Te2 Br9 Te12 100.12(2)
Te1 Br9 Te12 89.03(2)
Te8 Br9 Te4 100.73(2)
Te6 Br9 Te4 128.79(3)
Te2 Br9 Te4 68.295(18)
Te1 Br9 Te4 99.92(2)
Te12 Br9 Te4 51.891(16)
Te8 Br9 Te10 90.37(2)
Te6 Br9 Te10 52.211(16)
Te2 Br9 Te10 100.32(2)
Te1 Br9 Te10 69.108(19)
Te12 Br9 Te10 130.10(3)
Te4 Br9 Te10 167.98(3)
Te8 Br9 Te7 52.242(16)
Te6 Br9 Te7 69.623(19)
Te2 Br9 Te7 128.09(3)
Te1 Br9 Te7 170.61(3)
Te12 Br9 Te7 99.74(2)
Te4 Br9 Te7 88.22(2)
Te10 Br9 Te7 102.35(2)
Te8 Br9 Te11 82.53(2)
Te6 Br9 Te11 134.72(3)
Te2 Br9 Te11 94.52(2)
Te1 Br9 Te11 50.507(15)
Te12 Br9 Te11 50.609(16)
Te4 Br9 Te11 94.02(2)
Te10 Br9 Te11 82.78(2)
Te7 Br9 Te11 134.15(2)
Te8 Br9 Te3 133.39(3)
Te6 Br9 Te3 50.614(15)
Te2 Br9 Te3 50.634(15)
Te1 Br9 Te3 94.85(2)
Te12 Br9 Te3 133.29(2)
Te4 Br9 Te3 81.69(2)
Te10 Br9 Te3 94.08(2)
Te7 Br9 Te3 81.60(2)
Te11 Br9 Te3 144.06(2)
Te8 Br9 Te9 51.424(16)
Te6 Br9 Te9 92.58(2)
Te2 Br9 Te9 134.46(3)
Te1 Br9 Te9 82.64(2)
Te12 Br9 Te9 84.62(2)
Te4 Br9 Te9 136.14(3)
Te10 Br9 Te9 49.568(15)
Te7 Br9 Te9 94.78(2)
Te11 Br9 Te9 54.052(15)
Te3 Br9 Te9 142.07(2)
Te8 Br9 Te5 93.51(2)
Te6 Br9 Te5 82.87(2)
Te2 Br9 Te5 82.01(2)
Te1 Br9 Te5 133.94(2)
Te12 Br9 Te5 92.90(2)
Te4 Br9 Te5 49.779(16)
Te10 Br9 Te5 134.80(3)
Te7 Br9 Te5 49.531(15)
Te11 Br9 Te5 142.38(2)
Te3 Br9 Te5 52.700(15)
Te9 Br9 Te5 143.37(2)
Te1 O1 Li1 127.8(5)
Te1 O1 Te2 103.2(2)
Li1 O1 Te2 122.6(5)
Li2 O2 Te2 128.2(5)
Li2 O2 Te1 122.4(5)
Te2 O2 Te1 103.1(2)
Te3 O3 Te2 114.1(2)
Li3 O4 Te4 128.0(6)
Li3 O4 Te12 120.7(5)
Te4 O4 Te12 103.0(2)
Te5 O5 Te4 114.6(3)
Te6 O6 Li2 129.4(5)
Te6 O6 Te10 103.8(2)
Li2 O6 Te10 119.6(5)
Li3 O7 Te7 127.0(6)
Li3 O7 Te8 122.9(6)
Te7 O7 Te8 103.0(2)
Te8 O8 Li4 119.8(6)
Te8 O8 Te7 103.5(2)
Li4 O8 Te7 127.3(5)
Te9 O9 Te8 116.4(3)
Te9 O9 Li4 107.4(4)
Te8 O9 Li4 90.2(4)
Te10 O10 Li4 127.5(6)
Te10 O10 Te6 102.5(2)
Li4 O10 Te6 120.0(5)
Te5 O11 Te7 112.9(2)
Te12 O12 Li1 128.0(5)
Te12 O12 Te4 103.4(2)
Li1 O12 Te4 121.3(5)
Te3 O13 Te6 113.8(2)
Te9 O14 Te10 112.6(3)
Te11 O15 Te12 114.1(3)
Te11 O16 Te1 112.6(3)
C37A O17 C40 116.7(16)
C37A O17 C37B 25.0(17)
C40 O17 C37B 111(2)
C44 O18 C41 110.3(10)
C48 O19 C45 108.3(7)
C48 O19 Li1 124.7(7)
C45 O19 Li1 124.9(7)
C49 O20 C52 107.0(7)
C49 O20 Li2 125.6(7)
C52 O20 Li2 127.1(7)
C53 O21 C56 105.8(7)
C53 O21 Li3 128.1(8)
C56 O21 Li3 125.6(7)
C57 O22 C60 110.5(7)
C57 O22 Li5 120.8(8)
C60 O22 Li5 128.5(7)
C61 O23 C64 106.9(7)
C61 O23 Li5 129.6(8)
C64 O23 Li5 120.4(8)
C65 O24 C68B 105.6(12)
C65 O24 C68A 108.8(12)
C68B O24 C68A 23.7(12)
C65 O24 Li5 128.5(8)
C68B O24 Li5 125.7(12)
C68A O24 Li5 116.5(12)
C72 O25 C69 106.7(7)
C72 O25 Li5 121.4(7)
C69 O25 Li5 131.9(7)
C76 O26 C73 106.3(8)
C76 O26 Li4 123.0(9)
C73 O26 Li4 119.4(7)
C3 C1 C2 112.0(7)
C3 C1 Te1 110.6(5)
C2 C1 Te1 107.7(5)
C5 C4 C6 112.7(7)
C5 C4 Te2 111.2(6)
C6 C4 Te2 109.0(5)
C9 C7 C8 112.6(7)
C9 C7 Te3 111.3(5)
C8 C7 Te3 109.9(5)
C11 C10 C12 112.5(8)
C11 C10 Te4 108.9(6)
C12 C10 Te4 111.5(6)
C15 C13 C14 114.0(8)
C15 C13 Te5 111.8(6)
C14 C13 Te5 110.7(5)
C17 C16 C18 109.8(7)
C17 C16 Te6 112.6(6)
C18 C16 Te6 108.4(5)
C20 C19 C21 109.9(7)
C20 C19 Te7 110.3(6)
C21 C19 Te7 111.3(6)
C24 C22 C23 112.3(7)
C24 C22 Te8 112.4(5)
C23 C22 Te8 107.2(5)
C27 C25 C26 115.6(9)
C27 C25 Te9 113.7(6)
C26 C25 Te9 109.7(6)
C29 C28 C30 113.2(8)
C29 C28 Te10 108.7(6)
C30 C28 Te10 111.2(6)
C32 C31 C33 115.0(10)
C32 C31 Te11 112.6(7)
C33 C31 Te11 111.5(6)
C35 C34 C36 110.6(8)
C35 C34 Te12 108.9(6)
C36 C34 Te12 110.2(5)
C38A C37A O17 99.9(19)
C37A C38A C39A 113(2)
C38A C39A C40 107.1(19)
O17 C37B C38B 99(3)
C39B C38B C37B 112(4)
C38B C39B C40 102(3)
O17 C40 C39A 90.2(14)
O17 C40 C39B 105(2)
C39A C40 C39B 25.5(17)
O18 C41 C42 104.1(12)
C43 C42 C41 101.5(12)
C42 C43 C44 105.5(11)
O18 C44 C43 105.8(10)
O19 C45 C46 105.1(9)
C45 C46 C47 102.9(10)
C48 C47 C46 103.0(9)
O19 C48 C47 108.0(8)
O20 C49 C50B 112.4(14)
O20 C49 C50A 99.2(11)
C50B C49 C50A 26.9(13)
C49 C50B C51 102.1(19)
C51 C50A C49 104.5(16)
C50A C51 C52 107.6(13)
C50A C51 C50B 26.8(13)
C52 C51 C50B 103.8(14)
O20 C52 C51 102.4(10)
O21 C53 C54 105.1(9)
C53 C54 C55 105.7(10)
C54 C55 C56 103.1(10)
O21 C56 C55 103.4(9)
O22 C57 C58 105.9(8)
C57 C58 C59 102.4(9)
C60 C59 C58 100.4(9)
O22 C60 C59 104.6(8)
O23 C61 C62 109.4(8)
C61 C62 C63 100.6(8)
C64 C63 C62 100.6(8)
O23 C64 C63 106.4(7)
O24 C65 C66B 109.3(15)
O24 C65 C66A 102.1(12)
C66B C65 C66A 24.9(13)
C67A C66A C65 107.7(17)
C68A C67A C66A 104.6(19)
C67A C68A O24 113(2)
C67B C66B C65 105(3)
C66B C67B C68B 112(3)
O24 C68B C67B 101(2)
O25 C69 C70 108.1(7)
C69 C70 C71 102.3(7)
C72 C71 C70 104.3(7)
O25 C72 C71 105.2(8)
O26 C73 C74 105.7(8)
C75 C74 C73 102.7(10)
C76 C75 C74 106.7(11)
O26 C76 C75 106.8(11)
O12 Li1 O1 111.9(8)
O12 Li1 O19 126.7(8)
O1 Li1 O19 120.5(7)
O12 Li1 Br1 89.3(6)
O1 Li1 Br1 88.1(6)
O19 Li1 Br1 100.9(7)
O2 Li2 O20 123.0(7)
O2 Li2 O6 112.2(7)
O20 Li2 O6 122.7(8)
O2 Li2 Br2 90.0(5)
O20 Li2 Br2 102.0(6)
O6 Li2 Br2 91.7(5)
O7 Li3 O4 114.0(8)
O7 Li3 O21 122.2(8)
O4 Li3 O21 122.5(8)
O7 Li3 Br3 88.5(5)
O4 Li3 Br3 88.4(6)
O21 Li3 Br3 103.6(7)
O8 Li4 O10 116.3(7)
O8 Li4 O26 116.3(7)
O10 Li4 O26 127.5(8)
O8 Li4 O9 67.8(5)
O10 Li4 O9 110.1(7)
O26 Li4 O9 90.9(6)
O8 Li4 Br4 82.6(5)
O10 Li4 Br4 87.6(6)
O26 Li4 Br4 97.4(6)
O9 Li4 Br4 149.8(6)
O23 Li5 O25 105.7(8)
O23 Li5 O24 104.6(9)
O25 Li5 O24 117.4(9)
O23 Li5 O22 111.0(9)
O25 Li5 O22 111.7(9)
O24 Li5 O22 106.2(8)

loop_
_geom_bond_atom_site_label_1
_geom_bond_atom_site_label_2
_geom_bond_distance
Te1 O1 1.933(5)
Te1 O16 2.110(6)
Te1 O2 2.131(5)
Te1 C1 2.156(8)
Te1 Te2 3.1829(7)
Te1 Br2 3.3426(10)
Te1 Br9 3.6066(10)
Te2 O2 1.930(5)
Te2 O3 2.114(5)
Te2 O1 2.125(5)
Te2 C4 2.152(8)
Te2 Br1 3.2892(10)
Te2 Br9 3.5920(9)
Te3 O3 1.908(5)
Te3 O13 1.916(5)
Te3 C7 2.170(7)
Te3 Br5 3.0847(10)
Te3 Br8 3.1817(11)
Te3 Br9 4.1991(10)
Te4 O4 1.937(5)
Te4 O5 2.091(6)
Te4 O12 2.128(5)
Te4 C10 2.161(9)
Te4 Te12 3.1816(7)
Te4 Br1 3.2949(10)
Te4 Br9 3.6387(10)
Te5 O11 1.916(5)
Te5 O5 1.917(5)
Te5 C13 2.160(8)
Te5 Br8 3.1293(11)
Te5 Br5 3.1657(10)
Te5 Br9 4.2641(10)
Te6 O6 1.916(5)
Te6 O13 2.107(5)
Te6 C16 2.132(8)
Te6 O10 2.157(5)
Te6 Te10 3.1812(7)
Te6 Br4 3.3155(10)
Te6 Br9 3.5753(10)
Te7 O7 1.941(5)
Te7 O8 2.107(5)
Te7 O11 2.120(5)
Te7 C19 2.147(8)
Te7 Te8 3.1729(7)
Te7 Br4 3.2703(10)
Te7 Br9 3.6625(10)
Te8 O8 1.931(5)
Te8 O9 2.104(6)
Te8 O7 2.111(5)
Te8 C22 2.150(7)
Te8 Br3 3.3257(10)
Te8 Li4 3.346(16)
Te8 Br9 3.5398(9)
Te9 O14 1.915(5)
Te9 O9 1.922(6)
Te9 C25 2.153(7)
Te9 Br7 3.1381(11)
Te9 Br6 3.1513(11)
Te9 Br9 4.2213(10)
Te10 O10 1.918(6)
Te10 O14 2.099(6)
Te10 O6 2.123(5)
Te10 C28 2.164(8)
Te10 Br2 3.3639(10)
Te10 Br9 3.6526(10)
Te11 O15 1.917(6)
Te11 O16 1.924(5)
Te11 C31 2.176(8)
Te11 Br7 3.1371(10)
Te11 Br6 3.1400(11)
Te11 Br9 4.1707(10)
Te12 O12 1.923(5)
Te12 O15 2.098(5)
Te12 O4 2.126(5)
Te12 C34 2.167(8)
Te12 Br3 3.2444(10)
Te12 Br9 3.6333(10)
Br1 Li1 2.614(16)
Br2 Li2 2.604(14)
Br3 Li3 2.675(16)
Br4 Li4 2.796(17)
O1 Li1 1.942(15)
O2 Li2 1.914(15)
O4 Li3 1.928(15)
O6 Li2 1.980(15)
O7 Li3 1.925(16)
O8 Li4 1.936(15)
O9 Li4 2.596(18)
O10 Li4 1.971(15)
O12 Li1 1.939(15)
O17 C37A 1.37(3)
O17 C40 1.56(2)
O17 C37B 1.61(5)
O18 C44 1.390(14)
O18 C41 1.419(16)
O19 C48 1.438(10)
O19 C45 1.452(11)
O19 Li1 1.967(17)
O20 C49 1.422(11)
O20 C52 1.462(12)
O20 Li2 1.975(15)
O21 C53 1.404(11)
O21 C56 1.433(11)
O21 Li3 1.960(16)
O22 C57 1.427(11)
O22 C60 1.454(11)
O22 Li5 1.958(18)
O23 C61 1.421(11)
O23 C64 1.466(11)
O23 Li5 1.875(18)
O24 C65 1.453(12)
O24 C68B 1.47(3)
O24 C68A 1.48(3)
O24 Li5 1.945(17)
O25 C72 1.428(11)
O25 C69 1.438(11)
O25 Li5 1.938(18)
O26 C76 1.402(14)
O26 C73 1.409(11)
O26 Li4 2.016(16)
C1 C3 1.533(12)
C1 C2 1.534(11)
C4 C5 1.521(12)
C4 C6 1.523(11)
C7 C9 1.523(11)
C7 C8 1.528(11)
C10 C11 1.513(12)
C10 C12 1.513(12)
C13 C15 1.514(12)
C13 C14 1.527(11)
C16 C17 1.529(11)
C16 C18 1.550(12)
C19 C20 1.514(11)
C19 C21 1.524(13)
C22 C24 1.523(11)
C22 C23 1.536(11)
C25 C27 1.495(13)
C25 C26 1.505(14)
C28 C29 1.509(12)
C28 C30 1.536(12)
C31 C32 1.477(14)
C31 C33 1.534(14)
C34 C35 1.505(11)
C34 C36 1.538(12)
C37A C38A 1.37(4)
C38A C39A 1.49(3)
C39A C40 1.57(3)
C37B C38B 1.62(6)
C38B C39B 1.52(6)
C39B C40 1.74(5)
C41 C42 1.538(19)
C42 C43 1.425(17)
C43 C44 1.499(16)
C45 C46 1.501(15)
C46 C47 1.510(17)
C47 C48 1.495(14)
C49 C50B 1.45(3)
C49 C50A 1.57(3)
C50B C51 1.57(3)
C50A C51 1.41(2)
C51 C52 1.532(17)
C53 C54 1.498(16)
C54 C55 1.507(16)
C55 C56 1.535(17)
C57 C58 1.507(15)
C58 C59 1.542(16)
C59 C60 1.533(14)
C61 C62 1.478(14)
C62 C63 1.561(13)
C63 C64 1.496(14)
C65 C66B 1.51(3)
C65 C66A 1.58(3)
C66A C67A 1.55(3)
C67A C68A 1.38(3)
C66B C67B 1.33(5)
C67B C68B 1.56(5)
C69 C70 1.512(13)
C70 C71 1.557(13)
C71 C72 1.464(13)
C73 C74 1.549(13)
C74 C75 1.484(16)
C75 C76 1.446(18)
